data_2221331
loop_
_publ_author_name
'Gowda, B. Thimme'
'Tokar\<c\'ik, Miroslav'
'Ko\<z\'i\<sek, Jozef'
'Suchetan, P. A.'
'Fuess, Hartmut'

_publ_section_title
;
 2,5-Dimethylphenyl benzoate
;
_journal_coeditor_code DN2434
_journal_issue 4
_journal_name_full 'Acta Crystallographica Section E'
_journal_page_first o915
_journal_paper_doi 10.1107/S1600536809010976
_journal_volume 65
_journal_year 2009
_chemical_formula_iupac 'C15 H14 O2'
_chemical_formula_moiety 'C15 H14 O2'
_chemical_formula_sum 'C15 H14 O2'
_chemical_formula_weight 226.26
_chemical_name_systematic
;
2,5-Dimethylphenyl benzoate
;
_space_group_IT_number 14
_symmetry_cell_setting monoclinic
_symmetry_space_group_name_Hall '-P 2ybc'
_symmetry_space_group_name_H-M 'P 1 21/c 1'
_atom_sites_solution_hydrogens geom
_atom_sites_solution_primary direct
_atom_sites_solution_secondary difmap
_audit_creation_method 'WinGX routine CIF_UPDATE'
_cell_angle_alpha 90
_cell_angle_beta 105.617(5)
_cell_angle_gamma 90
_cell_formula_units_Z 4
_cell_length_a 8.1095(4)
_cell_length_b 9.8569(4)
_cell_length_c 15.8805(10)
_cell_measurement_reflns_used 15569
_cell_measurement_temperature 295(2)
_cell_measurement_theta_max 29.4733
_cell_measurement_theta_min 3.2303
_cell_volume 1222.54(11)
_computing_cell_refinement
;
CrysAlis RED (Oxford Diffraction, 2009)
;
_computing_data_collection
;
CrysAlis CCD (Oxford Diffraction, 2009)
;
_computing_data_reduction
;
CrysAlis RED (Oxford Diffraction, 2009)
;
_computing_molecular_graphics
;
ORTEP-3 (Farrugia, 1997) and DIAMOND (Brandenburg, 2002)
;
_computing_publication_material
;
SHELXL97 (Sheldrick, 2008), PLATON (Spek, 2009) and WinGX
(Farrugia, 1999)
;
_computing_structure_refinement 'SHELXL97 (Sheldrick, 2008)'
_computing_structure_solution 'SHELXS97 (Sheldrick, 2008)'
_diffrn_ambient_temperature 295(2)
_diffrn_detector_area_resol_mean 10.434
_diffrn_measured_fraction_theta_full 0.988
_diffrn_measured_fraction_theta_max 0.988
_diffrn_measurement_device_type 'Oxford Diffraction Xcalibur diffractometer with Ruby (Gemini Mo) detector'
_diffrn_measurement_method \w
_diffrn_radiation_monochromator graphite
_diffrn_radiation_type MoK\a
_diffrn_radiation_wavelength 0.71073
_diffrn_reflns_av_R_equivalents 0.0248
_diffrn_reflns_limit_h_max 9
_diffrn_reflns_limit_h_min -9
_diffrn_reflns_limit_k_max 12
_diffrn_reflns_limit_k_min -12
_diffrn_reflns_limit_l_max 19
_diffrn_reflns_limit_l_min -19
_diffrn_reflns_number 29473
_diffrn_reflns_theta_full 25.85
_diffrn_reflns_theta_max 25.85
_diffrn_reflns_theta_min 4.13
_diffrn_standards_decay_% 0
_diffrn_standards_interval_time 120
_diffrn_standards_number 3
_exptl_absorpt_coefficient_mu 0.081
_exptl_absorpt_correction_T_max 0.982
_exptl_absorpt_correction_T_min 0.958
_exptl_absorpt_correction_type multi-scan
_exptl_absorpt_process_details '(CrysAlis RED; Oxford Diffraction, 2009)'
_exptl_crystal_colour colourless
_exptl_crystal_density_diffrn 1.229
_exptl_crystal_density_method 'not measured'
_exptl_crystal_description block
_exptl_crystal_F_000 480
_exptl_crystal_size_max 0.51
_exptl_crystal_size_mid 0.37
_exptl_crystal_size_min 0.28
_refine_diff_density_max 0.138
_refine_diff_density_min -0.102
_refine_ls_extinction_method none
_refine_ls_goodness_of_fit_ref 1.074
_refine_ls_hydrogen_treatment constr
_refine_ls_matrix_type full
_refine_ls_number_parameters 156
_refine_ls_number_reflns 2330
_refine_ls_number_restraints 0
_refine_ls_restrained_S_all 1.074
_refine_ls_R_factor_all 0.0448
_refine_ls_R_factor_gt 0.0369
_refine_ls_shift/su_max 0.000
_refine_ls_shift/su_mean 0.000
_refine_ls_structure_factor_coef Fsqd
_refine_ls_weighting_details 'calc w=1/[\s^2^(Fo^2^)+(0.051P)^2^+0.1667P] where P=(Fo^2^+2Fc^2^)/3'
_refine_ls_weighting_scheme calc
_refine_ls_wR_factor_gt 0.1040
_refine_ls_wR_factor_ref 0.1075
_reflns_number_gt 1890
_reflns_number_total 2330
_reflns_threshold_expression I>2\s(I)
_cod_data_source_file dn2434.cif
_cod_data_source_block I
_cod_original_sg_symbol_H-M 'P 21/c'
_cod_database_code 2221331
_cod_database_fobs_code 2221331

loop_
_symmetry_equiv_pos_as_xyz
'x, y, z'
'-x, y+1/2, -z+1/2'
'-x, -y, -z'
'x, -y-1/2, z-1/2'

loop_
_atom_site_type_symbol
_atom_site_label
_atom_site_fract_x
_atom_site_fract_y
_atom_site_fract_z
_atom_site_U_iso_or_equiv
_atom_site_adp_type
_atom_site_calc_flag
_atom_site_refinement_flags
_atom_site_occupancy
_atom_site_disorder_assembly
_atom_site_disorder_group
O O1 0.08573(11) 0.73415(10) 0.37466(6) 0.0590(3) Uani d . 1 . .
O O2 -0.16712(13) 0.79648(13) 0.28463(7) 0.0766(3) Uani d . 1 . .
C C1 -0.08701(16) 0.75141(14) 0.35356(8) 0.0522(3) Uani d . 1 . .
C C2 -0.16012(16) 0.70922(12) 0.42546(8) 0.0478(3) Uani d . 1 . .
C C3 -0.33645(17) 0.71460(15) 0.41159(9) 0.0586(4) Uani d . 1 . .
H H3 -0.4058 0.7447 0.3583 0.070 Uiso calc R 1 . .
C C4 -0.40821(19) 0.67532(17) 0.47672(10) 0.0671(4) Uani d . 1 . .
H H4 -0.5264 0.6778 0.4673 0.080 Uiso calc R 1 . .
C C5 -0.30493(19) 0.63207(16) 0.55630(10) 0.0669(4) Uani d . 1 . .
H H5 -0.3540 0.6058 0.6004 0.080 Uiso calc R 1 . .
C C6 -0.13073(18) 0.62763(15) 0.57060(9) 0.0606(4) Uani d . 1 . .
H H6 -0.0618 0.5993 0.6245 0.073 Uiso calc R 1 . .
C C7 -0.05770(17) 0.66498(13) 0.50552(8) 0.0520(3) Uani d . 1 . .
H H7 0.0605 0.6606 0.5151 0.062 Uiso calc R 1 . .
C C8 0.16784(16) 0.77386(14) 0.31055(8) 0.0529(3) Uani d . 1 . .
C C9 0.22655(16) 0.90581(15) 0.31172(8) 0.0577(3) Uani d . 1 . .
C C10 0.30805(18) 0.93723(17) 0.24763(9) 0.0665(4) Uani d . 1 . .
H H10 0.3487 1.0249 0.2449 0.080 Uiso calc R 1 . .
C C11 0.33025(18) 0.84237(19) 0.18820(9) 0.0681(4) Uani d . 1 . .
H H11 0.3845 0.8677 0.1460 0.082 Uiso calc R 1 . .
C C12 0.27415(17) 0.71068(17) 0.18959(9) 0.0626(4) Uani d . 1 . .
C C13 0.19194(17) 0.67728(15) 0.25320(8) 0.0570(3) Uani d . 1 . .
H H13 0.1533 0.5892 0.2567 0.068 Uiso calc R 1 . .
C C14 0.2076(2) 1.00775(18) 0.37817(11) 0.0801(5) Uani d . 1 . .
H H14A 0.0973 0.9975 0.3890 0.120 Uiso calc R 1 . .
H H14B 0.2175 1.0975 0.3566 0.120 Uiso calc R 1 . .
H H14C 0.2956 0.9938 0.4316 0.120 Uiso calc R 1 . .
C C15 0.2950(2) 0.6074(2) 0.12344(11) 0.0871(5) Uani d . 1 . .
H H15A 0.1904 0.6008 0.0776 0.131 Uiso calc R 1 . .
H H15B 0.3217 0.5207 0.1514 0.131 Uiso calc R 1 . .
H H15C 0.3862 0.6348 0.0992 0.131 Uiso calc R 1 . .

loop_
_atom_site_aniso_label
_atom_site_aniso_U_11
_atom_site_aniso_U_22
_atom_site_aniso_U_33
_atom_site_aniso_U_12
_atom_site_aniso_U_13
_atom_site_aniso_U_23
O1 0.0521(5) 0.0796(6) 0.0484(5) 0.0000(4) 0.0188(4) 0.0125(4)
O2 0.0609(6) 0.1169(9) 0.0518(6) 0.0068(6) 0.0147(5) 0.0194(6)
C1 0.0531(7) 0.0587(7) 0.0451(7) -0.0021(6) 0.0138(6) -0.0006(6)
C2 0.0517(7) 0.0480(7) 0.0454(6) -0.0037(5) 0.0159(5) -0.0056(5)
C3 0.0530(7) 0.0680(9) 0.0545(8) -0.0003(6) 0.0137(6) -0.0014(6)
C4 0.0521(8) 0.0831(10) 0.0720(9) -0.0040(7) 0.0269(7) -0.0051(8)
C5 0.0696(9) 0.0770(9) 0.0643(9) -0.0056(7) 0.0357(7) 0.0002(7)
C6 0.0664(9) 0.0697(9) 0.0487(7) 0.0003(7) 0.0204(6) 0.0034(6)
C7 0.0517(7) 0.0576(7) 0.0484(7) -0.0025(6) 0.0163(5) -0.0028(6)
C8 0.0455(7) 0.0698(8) 0.0432(6) -0.0006(6) 0.0116(5) 0.0114(6)
C9 0.0513(7) 0.0689(8) 0.0492(7) -0.0028(6) 0.0070(6) 0.0075(6)
C10 0.0558(8) 0.0794(10) 0.0607(8) -0.0133(7) 0.0096(7) 0.0171(7)
C11 0.0494(8) 0.1034(12) 0.0545(8) -0.0048(8) 0.0190(6) 0.0147(8)
C12 0.0476(7) 0.0890(11) 0.0518(7) 0.0099(7) 0.0144(6) 0.0083(7)
C13 0.0521(7) 0.0665(8) 0.0527(7) 0.0014(6) 0.0146(6) 0.0075(6)
C14 0.0914(12) 0.0787(11) 0.0666(9) -0.0073(9) 0.0153(8) -0.0050(8)
C15 0.0837(12) 0.1139(14) 0.0708(10) 0.0228(10) 0.0329(9) -0.0025(10)

loop_
_atom_type_symbol
_atom_type_description
_atom_type_scat_dispersion_real
_atom_type_scat_dispersion_imag
_atom_type_scat_source
C C 0.0033 0.0016 'International Tables Vol C Tables 4.2.6.8 and 6.1.1.4'
H H 0 0 'International Tables Vol C Tables 4.2.6.8 and 6.1.1.4'
O O 0.0106 0.006 'International Tables Vol C Tables 4.2.6.8 and 6.1.1.4'

loop_
_geom_angle_atom_site_label_1
_geom_angle_atom_site_label_2
_geom_angle_atom_site_label_3
_geom_angle_site_symmetry_1
_geom_angle_site_symmetry_3
_geom_angle
_geom_angle_publ_flag
C1 O1 C8 . . 116.19(10) ?
O2 C1 O1 . . 122.74(12) ?
O2 C1 C2 . . 125.28(12) ?
O1 C1 C2 . . 111.98(10) ?
C3 C2 C7 . . 119.61(12) ?
C3 C2 C1 . . 118.43(11) ?
C7 C2 C1 . . 121.96(11) ?
C4 C3 C2 . . 119.83(13) ?
C4 C3 H3 . . 120.1 ?
C2 C3 H3 . . 120.1 ?
C3 C4 C5 . . 120.05(13) ?
C3 C4 H4 . . 120.0 ?
C5 C4 H4 . . 120.0 ?
C6 C5 C4 . . 120.36(13) ?
C6 C5 H5 . . 119.8 ?
C4 C5 H5 . . 119.8 ?
C5 C6 C7 . . 120.09(13) ?
C5 C6 H6 . . 120.0 ?
C7 C6 H6 . . 120.0 ?
C6 C7 C2 . . 120.05(12) ?
C6 C7 H7 . . 120.0 ?
C2 C7 H7 . . 120.0 ?
C13 C8 C9 . . 123.58(12) ?
C13 C8 O1 . . 117.80(12) ?
C9 C8 O1 . . 118.54(12) ?
C8 C9 C10 . . 115.44(14) ?
C8 C9 C14 . . 122.75(13) ?
C10 C9 C14 . . 121.80(14) ?
C11 C10 C9 . . 121.83(14) ?
C11 C10 H10 . . 119.1 ?
C9 C10 H10 . . 119.1 ?
C10 C11 C12 . . 121.67(13) ?
C10 C11 H11 . . 119.2 ?
C12 C11 H11 . . 119.2 ?
C11 C12 C13 . . 117.36(14) ?
C11 C12 C15 . . 121.77(14) ?
C13 C12 C15 . . 120.84(15) ?
C8 C13 C12 . . 120.07(14) ?
C8 C13 H13 . . 120.0 ?
C12 C13 H13 . . 120.0 ?
C9 C14 H14A . . 109.5 ?
C9 C14 H14B . . 109.5 ?
H14A C14 H14B . . 109.5 ?
C9 C14 H14C . . 109.5 ?
H14A C14 H14C . . 109.5 ?
H14B C14 H14C . . 109.5 ?
C12 C15 H15A . . 109.5 ?
C12 C15 H15B . . 109.5 ?
H15A C15 H15B . . 109.5 ?
C12 C15 H15C . . 109.5 ?
H15A C15 H15C . . 109.5 ?
H15B C15 H15C . . 109.5 ?

loop_
_geom_bond_atom_site_label_1
_geom_bond_atom_site_label_2
_geom_bond_site_symmetry_2
_geom_bond_distance
_geom_bond_publ_flag
O1 C1 . 1.3605(16) ?
O1 C8 . 1.4136(15) ?
O2 C1 . 1.1977(16) ?
C1 C2 . 1.4807(17) ?
C2 C3 . 1.3880(18) ?
C2 C7 . 1.3885(18) ?
C3 C4 . 1.372(2) ?
C3 H3 . 0.9300 ?
C4 C5 . 1.382(2) ?
C4 H4 . 0.9300 ?
C5 C6 . 1.370(2) ?
C5 H5 . 0.9300 ?
C6 C7 . 1.3727(18) ?
C6 H6 . 0.9300 ?
C7 H7 . 0.9300 ?
C8 C13 . 1.367(2) ?
C8 C9 . 1.383(2) ?
C9 C10 . 1.3895(19) ?
C9 C14 . 1.495(2) ?
C10 C11 . 1.374(2) ?
C10 H10 . 0.9300 ?
C11 C12 . 1.378(2) ?
C11 H11 . 0.9300 ?
C12 C13 . 1.3913(19) ?
C12 C15 . 1.505(2) ?
C13 H13 . 0.9300 ?
C14 H14A . 0.9600 ?
C14 H14B . 0.9600 ?
C14 H14C . 0.9600 ?
C15 H15A . 0.9600 ?
C15 H15B . 0.9600 ?
C15 H15C . 0.9600 ?

loop_
_geom_hbond_atom_site_label_D
_geom_hbond_atom_site_label_H
_geom_hbond_atom_site_label_A
_geom_hbond_site_symmetry_A
_geom_hbond_distance_DH
_geom_hbond_distance_HA
_geom_hbond_distance_DA
_geom_hbond_angle_DHA
C3 H3 CT1 1_455 0.93 2.92 3.7477(14) 148.2
C6 H6 CT1 4_576 0.93 2.91 3.6495(14) 137.0

loop_
_cod_related_entry_id
_cod_related_entry_database
_cod_related_entry_code
1 ChemSpider 219382
